data_7001374
loop_
_publ_author_name
'Ariyananda, Piyal W. G.'
'Kieber-Emmons, Matthew T.'
'Yap, Glenn P. A.'
'Riordan, Charles G.'

_publ_section_title
;
 Synthetic analogs for evaluating the influence of N--H&#x22EF;S
 hydrogen bonds on the formation of thioester in acetyl coenzyme a
 synthase
;
_journal_issue 22
_journal_name_full 'Dalton Transactions'
_journal_page_first 4359
_journal_page_last 4369
_journal_paper_doi 10.1039/b901192g
_journal_year 2009
_chemical_formula_sum 'C28 H30 Ni P2'
_chemical_formula_weight 487.17
_chemical_name_common 'manuscript number B901192G'
_chemical_name_systematic
;
manuscript number B901192G
;
_space_group_IT_number 14
_symmetry_cell_setting monoclinic
_symmetry_space_group_name_Hall '-P 2ybc'
_symmetry_space_group_name_H-M 'P 1 21/c 1'
_atom_sites_solution_hydrogens geom
_atom_sites_solution_primary direct
_atom_sites_solution_secondary difmap
_audit_creation_method SHELXL-97
_cell_angle_alpha 90.00
_cell_angle_beta 98.879(7)
_cell_angle_gamma 90.00
_cell_formula_units_Z 4
_cell_length_a 11.342(5)
_cell_length_b 13.250(6)
_cell_length_c 16.491(7)
_cell_measurement_reflns_used 929
_cell_measurement_temperature 120(2)
_cell_measurement_theta_max 26.04
_cell_measurement_theta_min 2.38
_cell_volume 2448.6(19)
_computing_cell_refinement 'SAINT (Bruker, 2002)'
_computing_data_collection 'SMART (Bruker, 2002)'
_computing_data_reduction SAINT
_computing_molecular_graphics 'SHELXTL (Sheldrick, 2001)'
_computing_publication_material SHELXTL
_computing_structure_refinement 'SHELXL-97 (Sheldrick, 1997)'
_computing_structure_solution 'SHELXS-97 (Sheldrick, 1990)'
_diffrn_ambient_temperature 120(2)
_diffrn_detector_area_resol_mean 836.6
_diffrn_measured_fraction_theta_full 1.000
_diffrn_measured_fraction_theta_max 0.934
_diffrn_measurement_device_type 'Bruker AXS APEX diffractometer'
_diffrn_measurement_method \w
_diffrn_radiation_monochromator graphite
_diffrn_radiation_source 'fine-focus sealed tube'
_diffrn_radiation_type MoK\a
_diffrn_radiation_wavelength 0.71073
_diffrn_reflns_av_R_equivalents 0.0618
_diffrn_reflns_av_sigmaI/netI 0.0483
_diffrn_reflns_limit_h_max 14
_diffrn_reflns_limit_h_min -14
_diffrn_reflns_limit_k_max 17
_diffrn_reflns_limit_k_min -17
_diffrn_reflns_limit_l_max 21
_diffrn_reflns_limit_l_min -20
_diffrn_reflns_number 26720
_diffrn_reflns_theta_full 25.00
_diffrn_reflns_theta_max 28.30
_diffrn_reflns_theta_min 1.82
_diffrn_standards_decay_% 1
_diffrn_standards_interval_count 0
_diffrn_standards_interval_time 0
_diffrn_standards_number 0
_exptl_absorpt_coefficient_mu 0.936
_exptl_absorpt_correction_T_max 0.9289
_exptl_absorpt_correction_T_min 0.8349
_exptl_absorpt_correction_type multi-scan
_exptl_absorpt_process_details 'SADABS (Sheldrick, 2003)'
_exptl_crystal_colour yellow
_exptl_crystal_density_diffrn 1.322
_exptl_crystal_density_method 'not measured'
_exptl_crystal_description block
_exptl_crystal_F_000 1024
_exptl_crystal_size_max 0.20
_exptl_crystal_size_mid 0.13
_exptl_crystal_size_min 0.08
_refine_diff_density_max 0.539
_refine_diff_density_min -0.239
_refine_diff_density_rms 0.069
_refine_ls_extinction_method none
_refine_ls_goodness_of_fit_ref 1.052
_refine_ls_hydrogen_treatment constr
_refine_ls_matrix_type full
_refine_ls_number_parameters 282
_refine_ls_number_reflns 5686
_refine_ls_number_restraints 0
_refine_ls_restrained_S_all 1.052
_refine_ls_R_factor_all 0.0574
_refine_ls_R_factor_gt 0.0413
_refine_ls_shift/su_max 0.002
_refine_ls_shift/su_mean 0.000
_refine_ls_structure_factor_coef Fsqd
_refine_ls_weighting_details 'calc w=1/[\s^2^(Fo^2^)+(0.0488P)^2^+0.5720P] where P=(Fo^2^+2Fc^2^)/3'
_refine_ls_weighting_scheme calc
_refine_ls_wR_factor_gt 0.0972
_refine_ls_wR_factor_ref 0.1078
_reflns_number_gt 4528
_reflns_number_total 5686
_reflns_threshold_expression >2sigma(I)
_cod_data_source_file b901192g.txt
_cod_data_source_block char151
_cod_depositor_comments
;
The following automatic conversions were performed:
'_symmetry_cell_setting' value 'Monoclinic' changed to 'monoclinic'
according to '/home/saulius/struct/CIF-dictionaries/cif_core.dic'
dictionary named 'cif_core.dic' version 2.4.1 from 2010-06-29.

Automatic conversion script
Id: cif_fix_enum 1527 2010-12-29 10:47:43Z saulius 
;
_cod_original_cell_volume 2448.6(18)
_cod_original_sg_symbol_H-M P2(1)/c
_cod_database_code 7001374

loop_
_symmetry_equiv_pos_as_xyz
'x, y, z'
'-x, y+1/2, -z+1/2'
'-x, -y, -z'
'x, -y-1/2, z-1/2'

loop_
_atom_site_label
_atom_site_type_symbol
_atom_site_fract_x
_atom_site_fract_y
_atom_site_fract_z
_atom_site_U_iso_or_equiv
_atom_site_adp_type
_atom_site_occupancy
_atom_site_symmetry_multiplicity
_atom_site_calc_flag
_atom_site_refinement_flags
_atom_site_disorder_assembly
_atom_site_disorder_group
Ni Ni 0.62289(3) 0.71990(2) 0.206494(17) 0.02624(10) Uani 1 1 d . . .
P1 P 0.46345(5) 0.70837(4) 0.11726(4) 0.02442(14) Uani 1 1 d . . .
P2 P 0.72069(5) 0.67379(4) 0.11064(3) 0.02525(14) Uani 1 1 d . . .
C1 C 0.5316(2) 0.7634(2) 0.29320(15) 0.0383(6) Uani 1 1 d . . .
H1A H 0.5156 0.7049 0.3262 0.057 Uiso 1 1 calc R . .
H1B H 0.4558 0.7935 0.2679 0.057 Uiso 1 1 calc R . .
H1C H 0.5780 0.8134 0.3285 0.057 Uiso 1 1 calc R . .
C2 C 0.7653(2) 0.7128(2) 0.29302(14) 0.0354(6) Uani 1 1 d . . .
H2A H 0.7479 0.6693 0.3378 0.053 Uiso 1 1 calc R . .
H2B H 0.7855 0.7807 0.3143 0.053 Uiso 1 1 calc R . .
H2C H 0.8327 0.6849 0.2697 0.053 Uiso 1 1 calc R . .
C3 C 0.4985(2) 0.62779(17) 0.03317(13) 0.0289(5) Uani 1 1 d . . .
H3A H 0.5032 0.5562 0.0505 0.035 Uiso 1 1 calc R . .
H3B H 0.4356 0.6343 -0.0154 0.035 Uiso 1 1 calc R . .
C4 C 0.6183(2) 0.66268(18) 0.01222(13) 0.0307(5) Uani 1 1 d . . .
H4A H 0.6096 0.7287 -0.0162 0.037 Uiso 1 1 calc R . .
H4B H 0.6494 0.6130 -0.0240 0.037 Uiso 1 1 calc R . .
C5 C 0.4228(2) 0.91457(19) 0.10861(18) 0.0408(6) Uani 1 1 d . . .
H5A H 0.4656 0.9155 0.1629 0.049 Uiso 1 1 calc R . .
C6 C 0.3796(3) 1.0041(2) 0.0717(2) 0.0541(8) Uani 1 1 d . . .
H6A H 0.3917 1.0656 0.1013 0.065 Uiso 1 1 calc R . .
C7 C 0.3197(3) 1.0045(2) -0.0072(2) 0.0504(8) Uani 1 1 d . . .
H7A H 0.2912 1.0663 -0.0323 0.060 Uiso 1 1 calc R . .
C8 C 0.3011(3) 0.9160(2) -0.04974(19) 0.0481(7) Uani 1 1 d . . .
H8A H 0.2597 0.9163 -0.1044 0.058 Uiso 1 1 calc R . .
C9 C 0.3428(2) 0.8253(2) -0.01314(16) 0.0390(6) Uani 1 1 d . . .
H9A H 0.3294 0.7640 -0.0431 0.047 Uiso 1 1 calc R . .
C10 C 0.4038(2) 0.82377(16) 0.06682(14) 0.0270(5) Uani 1 1 d . . .
C11 C 0.3612(2) 0.55345(19) 0.19378(18) 0.0424(6) Uani 1 1 d . . .
H11A H 0.4410 0.5294 0.2053 0.051 Uiso 1 1 calc R . .
C12 C 0.2708(2) 0.4992(2) 0.22039(18) 0.0461(7) Uani 1 1 d . . .
H12A H 0.2883 0.4380 0.2499 0.055 Uiso 1 1 calc R . .
C13 C 0.1549(2) 0.5338(2) 0.20420(17) 0.0428(6) Uani 1 1 d . . .
H13A H 0.0922 0.4961 0.2218 0.051 Uiso 1 1 calc R . .
C14 C 0.1304(2) 0.6232(2) 0.16244(18) 0.0443(7) Uani 1 1 d . . .
H14A H 0.0508 0.6477 0.1521 0.053 Uiso 1 1 calc R . .
C15 C 0.2212(2) 0.67796(19) 0.13522(16) 0.0349(6) Uani 1 1 d . . .
H15A H 0.2033 0.7395 0.1063 0.042 Uiso 1 1 calc R . .
C16 C 0.3371(2) 0.64333(17) 0.15001(14) 0.0267(5) Uani 1 1 d . . .
C17 C 0.8492(2) 0.50237(19) 0.06902(16) 0.0362(6) Uani 1 1 d . . .
H17A H 0.8687 0.5409 0.0243 0.043 Uiso 1 1 calc R . .
C18 C 0.8883(2) 0.4033(2) 0.07915(18) 0.0437(6) Uani 1 1 d . . .
H18A H 0.9342 0.3743 0.0415 0.052 Uiso 1 1 calc R . .
C19 C 0.8604(2) 0.34669(19) 0.14400(17) 0.0412(6) Uani 1 1 d . . .
H19A H 0.8885 0.2793 0.1517 0.049 Uiso 1 1 calc R . .
C20 C 0.7916(2) 0.3882(2) 0.19751(17) 0.0427(6) Uani 1 1 d . . .
H20A H 0.7706 0.3487 0.2412 0.051 Uiso 1 1 calc R . .
C21 C 0.7531(2) 0.48710(19) 0.18763(16) 0.0365(6) Uani 1 1 d . . .
H21A H 0.7064 0.5153 0.2251 0.044 Uiso 1 1 calc R . .
C22 C 0.7820(2) 0.54596(17) 0.12341(14) 0.0277(5) Uani 1 1 d . . .
C23 C 0.8724(2) 0.75626(19) 0.00657(15) 0.0338(5) Uani 1 1 d . . .
H23A H 0.8334 0.7126 -0.0348 0.041 Uiso 1 1 calc R . .
C24 C 0.9606(2) 0.82118(19) -0.01146(16) 0.0383(6) Uani 1 1 d . . .
H24A H 0.9815 0.8217 -0.0651 0.046 Uiso 1 1 calc R . .
C25 C 1.0182(2) 0.88501(19) 0.04789(17) 0.0384(6) Uani 1 1 d . . .
H25A H 1.0801 0.9280 0.0356 0.046 Uiso 1 1 calc R . .
C26 C 0.9855(2) 0.88623(19) 0.12524(16) 0.0374(6) Uani 1 1 d . . .
H26A H 1.0235 0.9315 0.1657 0.045 Uiso 1 1 calc R . .
C27 C 0.8972(2) 0.82139(18) 0.14390(15) 0.0325(5) Uani 1 1 d . . .
H27A H 0.8752 0.8226 0.1972 0.039 Uiso 1 1 calc R . .
C28 C 0.8405(2) 0.75460(17) 0.08508(14) 0.0265(5) Uani 1 1 d . . .

loop_
_atom_site_aniso_label
_atom_site_aniso_U_11
_atom_site_aniso_U_22
_atom_site_aniso_U_33
_atom_site_aniso_U_23
_atom_site_aniso_U_13
_atom_site_aniso_U_12
Ni 0.02873(17) 0.02939(18) 0.01931(16) -0.00258(11) -0.00043(12) -0.00022(12)
P1 0.0262(3) 0.0207(3) 0.0250(3) -0.0027(2) -0.0005(2) 0.0026(2)
P2 0.0266(3) 0.0275(3) 0.0202(3) 0.0006(2) -0.0008(2) 0.0043(2)
C1 0.0471(16) 0.0429(15) 0.0264(12) -0.0088(11) 0.0106(11) -0.0050(12)
C2 0.0361(14) 0.0436(15) 0.0238(12) 0.0056(10) -0.0043(10) -0.0080(11)
C3 0.0320(12) 0.0253(11) 0.0261(11) -0.0070(9) -0.0056(9) 0.0064(9)
C4 0.0357(13) 0.0341(13) 0.0199(11) -0.0039(9) -0.0035(9) 0.0088(10)
C5 0.0448(15) 0.0274(13) 0.0491(16) -0.0062(11) 0.0035(12) 0.0033(11)
C6 0.0581(19) 0.0231(13) 0.083(2) -0.0037(14) 0.0165(17) 0.0049(13)
C7 0.0417(16) 0.0334(15) 0.078(2) 0.0247(15) 0.0160(15) 0.0117(12)
C8 0.0473(16) 0.0456(17) 0.0499(17) 0.0207(13) 0.0029(13) 0.0074(13)
C9 0.0456(15) 0.0303(13) 0.0397(14) 0.0081(11) 0.0015(12) 0.0035(11)
C10 0.0256(11) 0.0220(11) 0.0334(12) 0.0004(9) 0.0045(9) 0.0022(9)
C11 0.0333(14) 0.0326(14) 0.0595(18) 0.0145(12) 0.0016(12) 0.0046(11)
C12 0.0440(16) 0.0336(14) 0.0584(18) 0.0168(13) 0.0008(13) -0.0026(12)
C13 0.0365(14) 0.0410(16) 0.0501(16) 0.0081(12) 0.0044(12) -0.0069(12)
C14 0.0288(13) 0.0440(16) 0.0592(18) 0.0100(13) 0.0044(12) 0.0044(11)
C15 0.0351(13) 0.0278(12) 0.0399(14) 0.0060(10) -0.0002(11) 0.0043(10)
C16 0.0287(12) 0.0215(11) 0.0283(11) -0.0006(9) -0.0009(9) -0.0007(9)
C17 0.0416(14) 0.0291(13) 0.0386(14) 0.0008(10) 0.0084(11) 0.0036(11)
C18 0.0474(16) 0.0339(14) 0.0505(17) -0.0046(12) 0.0094(13) 0.0063(12)
C19 0.0459(15) 0.0245(13) 0.0494(16) 0.0032(11) -0.0048(13) 0.0022(11)
C20 0.0488(16) 0.0354(14) 0.0421(15) 0.0126(12) 0.0012(12) -0.0017(12)
C21 0.0358(14) 0.0360(14) 0.0374(14) 0.0076(11) 0.0048(11) 0.0040(11)
C22 0.0261(11) 0.0268(12) 0.0285(11) 0.0019(9) -0.0015(9) 0.0015(9)
C23 0.0434(15) 0.0306(12) 0.0274(12) 0.0051(10) 0.0052(10) 0.0078(11)
C24 0.0452(15) 0.0354(14) 0.0362(14) 0.0101(11) 0.0126(12) 0.0112(12)
C25 0.0327(13) 0.0314(13) 0.0526(16) 0.0135(12) 0.0113(12) 0.0088(11)
C26 0.0356(14) 0.0331(14) 0.0428(15) -0.0010(11) 0.0034(11) 0.0010(11)
C27 0.0332(13) 0.0332(13) 0.0306(12) 0.0020(10) 0.0035(10) 0.0050(10)
C28 0.0277(12) 0.0254(11) 0.0258(11) 0.0041(9) 0.0019(9) 0.0083(9)

loop_
_atom_type_symbol
_atom_type_description
_atom_type_scat_dispersion_real
_atom_type_scat_dispersion_imag
_atom_type_scat_source
C C 0.0033 0.0016 'International Tables Vol C Tables 4.2.6.8 and 6.1.1.4'
H H 0.0000 0.0000 'International Tables Vol C Tables 4.2.6.8 and 6.1.1.4'
P P 0.1023 0.0942 'International Tables Vol C Tables 4.2.6.8 and 6.1.1.4'
Ni Ni 0.3393 1.1124 'International Tables Vol C Tables 4.2.6.8 and 6.1.1.4'

loop_
_geom_angle_atom_site_label_1
_geom_angle_atom_site_label_2
_geom_angle_atom_site_label_3
_geom_angle
_geom_angle_site_symmetry_1
_geom_angle_site_symmetry_3
_geom_angle_publ_flag
C1 Ni C2 87.31(12) . . ?
C1 Ni P1 92.09(9) . . ?
C2 Ni P1 172.69(8) . . ?
C1 Ni P2 179.13(9) . . ?
C2 Ni P2 93.44(9) . . ?
P1 Ni P2 87.23(4) . . ?
C10 P1 C16 106.17(11) . . ?
C10 P1 C3 104.54(11) . . ?
C16 P1 C3 102.69(11) . . ?
C10 P1 Ni 117.81(8) . . ?
C16 P1 Ni 116.51(8) . . ?
C3 P1 Ni 107.44(8) . . ?
C28 P2 C22 106.59(11) . . ?
C28 P2 C4 103.45(11) . . ?
C22 P2 C4 101.72(11) . . ?
C28 P2 Ni 119.20(8) . . ?
C22 P2 Ni 114.03(8) . . ?
C4 P2 Ni 109.97(8) . . ?
C4 C3 P1 107.35(15) . . ?
C3 C4 P2 106.63(15) . . ?
C10 C5 C6 120.4(3) . . ?
C7 C6 C5 120.7(3) . . ?
C8 C7 C6 119.8(3) . . ?
C7 C8 C9 120.2(3) . . ?
C10 C9 C8 120.6(3) . . ?
C5 C10 C9 118.3(2) . . ?
C5 C10 P1 118.89(19) . . ?
C9 C10 P1 122.73(18) . . ?
C12 C11 C16 120.9(2) . . ?
C11 C12 C13 119.9(2) . . ?
C14 C13 C12 119.7(2) . . ?
C13 C14 C15 120.6(2) . . ?
C16 C15 C14 120.2(2) . . ?
C15 C16 C11 118.7(2) . . ?
C15 C16 P1 124.19(18) . . ?
C11 C16 P1 117.10(18) . . ?
C18 C17 C22 120.8(2) . . ?
C19 C18 C17 119.9(3) . . ?
C20 C19 C18 119.9(2) . . ?
C19 C20 C21 120.1(2) . . ?
C20 C21 C22 120.8(2) . . ?
C17 C22 C21 118.3(2) . . ?
C17 C22 P2 123.15(18) . . ?
C21 C22 P2 118.37(18) . . ?
C24 C23 C28 120.5(2) . . ?
C25 C24 C23 120.5(2) . . ?
C24 C25 C26 119.8(2) . . ?
C25 C26 C27 120.1(2) . . ?
C26 C27 C28 120.6(2) . . ?
C27 C28 C23 118.5(2) . . ?
C27 C28 P2 119.36(18) . . ?
C23 C28 P2 122.06(19) . . ?

loop_
_geom_bond_atom_site_label_1
_geom_bond_atom_site_label_2
_geom_bond_distance
_geom_bond_site_symmetry_2
_geom_bond_publ_flag
Ni C1 1.977(2) . ?
Ni C2 1.986(2) . ?
Ni P1 2.1536(9) . ?
Ni P2 2.1548(9) . ?
P1 C10 1.821(2) . ?
P1 C16 1.824(2) . ?
P1 C3 1.841(2) . ?
P2 C28 1.830(3) . ?
P2 C22 1.831(2) . ?
P2 C4 1.850(2) . ?
C3 C4 1.525(3) . ?
C5 C10 1.387(3) . ?
C5 C6 1.387(4) . ?
C6 C7 1.372(4) . ?
C7 C8 1.366(4) . ?
C8 C9 1.394(4) . ?
C9 C10 1.391(3) . ?
C11 C12 1.379(4) . ?
C11 C16 1.398(3) . ?
C12 C13 1.379(4) . ?
C13 C14 1.377(4) . ?
C14 C15 1.389(4) . ?
C15 C16 1.379(3) . ?
C17 C18 1.388(4) . ?
C17 C22 1.389(3) . ?
C18 C19 1.382(4) . ?
C19 C20 1.379(4) . ?
C20 C21 1.383(4) . ?
C21 C22 1.394(3) . ?
C23 C24 1.385(4) . ?
C23 C28 1.398(3) . ?
C24 C25 1.379(4) . ?
C25 C26 1.382(4) . ?
C26 C27 1.390(3) . ?
C27 C28 1.395(3) . ?

loop_
_geom_torsion_atom_site_label_1
_geom_torsion_atom_site_label_2
_geom_torsion_atom_site_label_3
_geom_torsion_atom_site_label_4
_geom_torsion
_geom_torsion_site_symmetry_1
_geom_torsion_site_symmetry_2
_geom_torsion_site_symmetry_3
_geom_torsion_site_symmetry_4
_geom_torsion_publ_flag
C1 Ni P1 C10 81.49(12) . . . . ?
C2 Ni P1 C10 166.6(6) . . . . ?
P2 Ni P1 C10 -97.98(9) . . . . ?
C1 Ni P1 C16 -46.45(12) . . . . ?
C2 Ni P1 C16 38.6(6) . . . . ?
P2 Ni P1 C16 134.08(9) . . . . ?
C1 Ni P1 C3 -160.92(12) . . . . ?
C2 Ni P1 C3 -75.8(6) . . . . ?
P2 Ni P1 C3 19.61(8) . . . . ?
C1 Ni P2 C28 86(6) . . . . ?
C2 Ni P2 C28 -63.66(11) . . . . ?
P1 Ni P2 C28 123.63(8) . . . . ?
C1 Ni P2 C22 -147(6) . . . . ?
C2 Ni P2 C22 63.73(11) . . . . ?
P1 Ni P2 C22 -108.98(8) . . . . ?
C1 Ni P2 C4 -33(6) . . . . ?
C2 Ni P2 C4 177.23(11) . . . . ?
P1 Ni P2 C4 4.52(9) . . . . ?
C10 P1 C3 C4 80.57(16) . . . . ?
C16 P1 C3 C4 -168.75(15) . . . . ?
Ni P1 C3 C4 -45.35(16) . . . . ?
P1 C3 C4 P2 47.91(18) . . . . ?
C28 P2 C4 C3 -161.30(15) . . . . ?
C22 P2 C4 C3 88.25(17) . . . . ?
Ni P2 C4 C3 -32.95(17) . . . . ?
C10 C5 C6 C7 -1.4(4) . . . . ?
C5 C6 C7 C8 0.7(5) . . . . ?
C6 C7 C8 C9 0.1(4) . . . . ?
C7 C8 C9 C10 -0.1(4) . . . . ?
C6 C5 C10 C9 1.3(4) . . . . ?
C6 C5 C10 P1 179.3(2) . . . . ?
C8 C9 C10 C5 -0.5(4) . . . . ?
C8 C9 C10 P1 -178.5(2) . . . . ?
C16 P1 C10 C5 103.6(2) . . . . ?
C3 P1 C10 C5 -148.3(2) . . . . ?
Ni P1 C10 C5 -29.2(2) . . . . ?
C16 P1 C10 C9 -78.5(2) . . . . ?
C3 P1 C10 C9 29.7(2) . . . . ?
Ni P1 C10 C9 148.80(19) . . . . ?
C16 C11 C12 C13 -0.3(5) . . . . ?
C11 C12 C13 C14 -0.9(5) . . . . ?
C12 C13 C14 C15 1.1(4) . . . . ?
C13 C14 C15 C16 -0.2(4) . . . . ?
C14 C15 C16 C11 -1.0(4) . . . . ?
C14 C15 C16 P1 179.9(2) . . . . ?
C12 C11 C16 C15 1.2(4) . . . . ?
C12 C11 C16 P1 -179.6(2) . . . . ?
C10 P1 C16 C15 1.6(2) . . . . ?
C3 P1 C16 C15 -107.8(2) . . . . ?
Ni P1 C16 C15 135.07(19) . . . . ?
C10 P1 C16 C11 -177.5(2) . . . . ?
C3 P1 C16 C11 73.1(2) . . . . ?
Ni P1 C16 C11 -44.0(2) . . . . ?
C22 C17 C18 C19 0.0(4) . . . . ?
C17 C18 C19 C20 1.4(4) . . . . ?
C18 C19 C20 C21 -1.7(4) . . . . ?
C19 C20 C21 C22 0.6(4) . . . . ?
C18 C17 C22 C21 -1.1(4) . . . . ?
C18 C17 C22 P2 -176.6(2) . . . . ?
C20 C21 C22 C17 0.8(4) . . . . ?
C20 C21 C22 P2 176.5(2) . . . . ?
C28 P2 C22 C17 -45.5(2) . . . . ?
C4 P2 C22 C17 62.5(2) . . . . ?
Ni P2 C22 C17 -179.12(18) . . . . ?
C28 P2 C22 C21 139.02(19) . . . . ?
C4 P2 C22 C21 -112.9(2) . . . . ?
Ni P2 C22 C21 5.4(2) . . . . ?
C28 C23 C24 C25 0.1(4) . . . . ?
C23 C24 C25 C26 -1.8(4) . . . . ?
C24 C25 C26 C27 1.8(4) . . . . ?
C25 C26 C27 C28 -0.1(4) . . . . ?
C26 C27 C28 C23 -1.6(3) . . . . ?
C26 C27 C28 P2 -177.67(18) . . . . ?
C24 C23 C28 C27 1.6(3) . . . . ?
C24 C23 C28 P2 177.55(18) . . . . ?
C22 P2 C28 C27 -106.76(19) . . . . ?
C4 P2 C28 C27 146.43(19) . . . . ?
Ni P2 C28 C27 24.0(2) . . . . ?
C22 P2 C28 C23 77.3(2) . . . . ?
C4 P2 C28 C23 -29.5(2) . . . . ?
Ni P2 C28 C23 -151.91(17) . . . . ?
